data_8106896
loop_
_publ_author_name
'Meng, Qinghua'
'Zhang, Shuan'

_publ_section_title
;
 Crystal structure of
 2-amino-3-cyano-7,7-dimethyl-5-oxo-4-(3,4,5-trifluorophenyl)-4H-5,6,7,8-tetrahydrobenzo[b]pyran,
 C18H15F3N2O2
;
_journal_issue 2
_journal_name_full 'Zeitschrift f\"ur Kristallographie - New Crystal Structures'
_journal_page_first 427
_journal_page_last 428
_journal_paper_doi 10.1515/ncrs-2015-0091
_journal_volume 231
_journal_year 2016
_chemical_formula_moiety 'C18 H15 F3 N2 O2'
_chemical_formula_sum 'C18 H15 F3 N2 O2'
_chemical_formula_weight 348.32
_space_group_IT_number 14
_space_group_name_Hall '-P 2yn'
_space_group_name_H-M_alt 'P 1 21/n 1'
_symmetry_cell_setting monoclinic
_symmetry_space_group_name_Hall '-P 2yn'
_symmetry_space_group_name_H-M 'P 1 21/n 1'
_atom_sites_solution_hydrogens geom
_atom_sites_solution_primary direct
_atom_sites_solution_secondary difmap
_cell_angle_alpha 90.00
_cell_angle_beta 113.526(4)
_cell_angle_gamma 90.00
_cell_formula_units_Z 4
_cell_length_a 9.5271(8)
_cell_length_b 17.2629(9)
_cell_length_c 10.5560(9)
_cell_measurement_reflns_used 4147
_cell_measurement_temperature 293(2)
_cell_measurement_theta_max 27.5127
_cell_measurement_theta_min 2.1042
_cell_volume 1591.8(2)
_computing_cell_refinement 'Bruker XSCANS'
_computing_data_collection 'Bruker XSCANS'
_computing_data_reduction 'Bruker SHELXTL'
_computing_molecular_graphics 'Bruker SHELXTL'
_computing_publication_material 'Bruker SHELXTL'
_computing_structure_refinement 'SHELXL-97 (Sheldrick, 1997)'
_computing_structure_solution 'SHELXS-97 (Sheldrick, 1990)'
_diffrn_ambient_temperature 293(2)
_diffrn_measured_fraction_theta_full 0.988
_diffrn_measured_fraction_theta_max 0.988
_diffrn_measurement_device_type 'Bruker P4'
_diffrn_measurement_method '\w scans'
_diffrn_radiation_monochromator graphite
_diffrn_radiation_source 'fine-focus sealed tube'
_diffrn_radiation_type MoK\a
_diffrn_radiation_wavelength 0.71073
_diffrn_reflns_av_R_equivalents 0.0166
_diffrn_reflns_av_sigmaI/netI 0.0137
_diffrn_reflns_limit_h_max 11
_diffrn_reflns_limit_h_min -11
_diffrn_reflns_limit_k_max 20
_diffrn_reflns_limit_k_min -20
_diffrn_reflns_limit_l_max 12
_diffrn_reflns_limit_l_min -12
_diffrn_reflns_number 12968
_diffrn_reflns_theta_full 25.00
_diffrn_reflns_theta_max 25.00
_diffrn_reflns_theta_min 2.61
_diffrn_standards_decay_% 0
_diffrn_standards_interval_count 0
_diffrn_standards_interval_time none
_diffrn_standards_number none
_exptl_absorpt_coefficient_mu 0.119
_exptl_absorpt_correction_T_max 1.0000
_exptl_absorpt_correction_T_min 0.0000
_exptl_absorpt_correction_type multi-scan
_exptl_absorpt_process_details crystalclear
_exptl_crystal_colour Colorless
_exptl_crystal_density_diffrn 1.454
_exptl_crystal_density_method 'not measured'
_exptl_crystal_description Prism
_exptl_crystal_F_000 720
_exptl_crystal_size_max 0.2000
_exptl_crystal_size_mid 0.2000
_exptl_crystal_size_min 0.2000
_refine_diff_density_max 0.288
_refine_diff_density_min -0.214
_refine_diff_density_rms 0.035
_refine_ls_extinction_method none
_refine_ls_goodness_of_fit_ref 1.008
_refine_ls_hydrogen_treatment mixed
_refine_ls_matrix_type full
_refine_ls_number_parameters 226
_refine_ls_number_reflns 2771
_refine_ls_number_restraints 0
_refine_ls_restrained_S_all 1.008
_refine_ls_R_factor_all 0.0441
_refine_ls_R_factor_gt 0.0417
_refine_ls_shift/su_max 0.000
_refine_ls_shift/su_mean 0.000
_refine_ls_structure_factor_coef Fsqd
_refine_ls_weighting_details 'calc w=1/[\s^2^(Fo^2^)+(0.0720P)^2^+0.4911P] where P=(Fo^2^+2Fc^2^)/3'
_refine_ls_weighting_scheme calc
_refine_ls_wR_factor_gt 0.1177
_refine_ls_wR_factor_ref 0.1203
_reflns_number_gt 2551
_reflns_number_total 2771
_reflns_threshold_expression >2sigma(I)
_cod_data_source_file suppl_ncrs-2015-0091_suppl.cif
_cod_data_source_block a
_cod_original_sg_symbol_H-M P2(1)/n
_cod_database_code 8106896

loop_
_symmetry_equiv_pos_as_xyz
'x, y, z'
'-x+1/2, y+1/2, -z+1/2'
'-x, -y, -z'
'x-1/2, -y-1/2, z-1/2'

loop_
_atom_site_label
_atom_site_type_symbol
_atom_site_fract_x
_atom_site_fract_y
_atom_site_fract_z
_atom_site_U_iso_or_equiv
_atom_site_adp_type
_atom_site_occupancy
_atom_site_symmetry_multiplicity
_atom_site_calc_flag
_atom_site_refinement_flags
_atom_site_disorder_assembly
_atom_site_disorder_group
C1 C 0.55851(16) 0.13948(8) 0.12063(15) 0.0349(3) Uani 1 1 d . . .
C2 C 0.61123(16) 0.18311(8) 0.23423(15) 0.0348(3) Uani 1 1 d . . .
C3 C 0.50636(18) 0.20222(9) 0.30019(16) 0.0418(4) Uani 1 1 d . . .
C4 C 0.35149(19) 0.16421(10) 0.24631(19) 0.0491(4) Uani 1 1 d . . .
H4A H 0.2779 0.1992 0.1816 0.059 Uiso 1 1 calc R . .
H4B H 0.3212 0.1563 0.3229 0.059 Uiso 1 1 calc R . .
C5 C 0.34365(16) 0.08667(9) 0.17453(16) 0.0408(4) Uani 1 1 d . . .
C6 C 0.40835(17) 0.09862(10) 0.06457(17) 0.0436(4) Uani 1 1 d . . .
H6A H 0.4208 0.0486 0.0284 0.052 Uiso 1 1 calc R . .
H6B H 0.3361 0.1285 -0.0112 0.052 Uiso 1 1 calc R . .
C7 C 0.4362(2) 0.02559(11) 0.2783(2) 0.0606(5) Uani 1 1 d . . .
H7A H 0.4306 -0.0227 0.2315 0.091 Uiso 1 1 calc R . .
H7B H 0.3953 0.0191 0.3473 0.091 Uiso 1 1 calc R . .
H7C H 0.5411 0.0419 0.3217 0.091 Uiso 1 1 calc R . .
C8 C 0.17714(19) 0.05994(11) 0.1032(2) 0.0585(5) Uani 1 1 d . . .
H8A H 0.1735 0.0113 0.0580 0.088 Uiso 1 1 calc R . .
H8B H 0.1194 0.0979 0.0362 0.088 Uiso 1 1 calc R . .
H8C H 0.1341 0.0539 0.1708 0.088 Uiso 1 1 calc R . .
C9 C 0.75887(16) 0.17730(8) 0.05687(15) 0.0361(3) Uani 1 1 d . . .
C10 C 0.81761(16) 0.22417(8) 0.16873(15) 0.0371(3) Uani 1 1 d . . .
C11 C 0.77093(16) 0.21649(8) 0.28918(15) 0.0366(3) Uani 1 1 d . . .
H11A H 0.7668 0.2686 0.3245 0.044 Uiso 1 1 calc R . .
C12 C 0.93280(18) 0.27755(9) 0.17439(16) 0.0447(4) Uani 1 1 d . . .
C13 C 0.88227(16) 0.16780(8) 0.40880(14) 0.0365(3) Uani 1 1 d . . .
C14 C 0.8535(2) 0.15467(10) 0.52644(17) 0.0483(4) Uani 1 1 d . . .
H14A H 0.7671 0.1759 0.5333 0.058 Uiso 1 1 calc R . .
C15 C 0.9525(2) 0.11051(11) 0.63179(17) 0.0541(4) Uani 1 1 d . . .
C16 C 1.0825(2) 0.07884(10) 0.62617(17) 0.0531(4) Uani 1 1 d . . .
C17 C 1.10986(19) 0.09176(11) 0.51023(19) 0.0527(4) Uani 1 1 d . . .
C18 C 1.01219(18) 0.13543(10) 0.40192(17) 0.0452(4) Uani 1 1 d . . .
H18A H 1.0333 0.1432 0.3241 0.054 Uiso 1 1 calc R . .
O1 O 0.63978(12) 0.12793(6) 0.04019(11) 0.0429(3) Uani 1 1 d . . .
O2 O 0.54314(14) 0.25053(7) 0.39347(13) 0.0577(3) Uani 1 1 d . . .
N1 N 0.80388(15) 0.16998(9) -0.04708(14) 0.0492(4) Uani 1 1 d . . .
H1A H 0.8791 0.1972 -0.0479 0.059 Uiso 1 1 calc R . .
H1B H 0.7576 0.1381 -0.1132 0.059 Uiso 1 1 calc R . .
N2 N 1.0272(2) 0.32019(10) 0.18045(19) 0.0678(5) Uani 1 1 d . . .
F1 F 0.92342(18) 0.09620(9) 0.74434(12) 0.0869(4) Uani 1 1 d . . .
F2 F 1.17821(16) 0.03559(8) 0.73068(12) 0.0819(4) Uani 1 1 d . . .
F3 F 1.23393(14) 0.05920(9) 0.50169(14) 0.0871(4) Uani 1 1 d . . .

loop_
_atom_site_aniso_label
_atom_site_aniso_U_11
_atom_site_aniso_U_22
_atom_site_aniso_U_33
_atom_site_aniso_U_23
_atom_site_aniso_U_13
_atom_site_aniso_U_12
C1 0.0327(7) 0.0403(7) 0.0378(7) 0.0010(6) 0.0205(6) -0.0003(6)
C2 0.0340(7) 0.0369(7) 0.0372(7) 0.0001(6) 0.0181(6) 0.0028(5)
C3 0.0422(8) 0.0445(8) 0.0449(8) 0.0002(7) 0.0240(7) 0.0086(6)
C4 0.0399(8) 0.0562(9) 0.0615(10) 0.0015(8) 0.0312(8) 0.0067(7)
C5 0.0320(7) 0.0447(8) 0.0503(9) 0.0082(6) 0.0213(7) 0.0015(6)
C6 0.0363(8) 0.0528(9) 0.0444(8) -0.0029(7) 0.0190(7) -0.0087(7)
C7 0.0538(10) 0.0574(10) 0.0721(12) 0.0240(9) 0.0267(9) 0.0057(8)
C8 0.0370(9) 0.0688(11) 0.0735(12) 0.0076(9) 0.0262(9) -0.0063(8)
C9 0.0307(7) 0.0432(7) 0.0371(8) 0.0032(6) 0.0165(6) -0.0038(6)
C10 0.0345(7) 0.0384(7) 0.0386(8) 0.0023(6) 0.0149(6) -0.0034(6)
C11 0.0378(8) 0.0355(7) 0.0382(8) -0.0063(6) 0.0170(6) -0.0024(6)
C12 0.0420(8) 0.0459(8) 0.0430(8) 0.0043(7) 0.0136(7) -0.0078(7)
C13 0.0365(7) 0.0393(7) 0.0327(7) -0.0079(6) 0.0130(6) -0.0072(6)
C14 0.0523(9) 0.0575(10) 0.0389(8) -0.0062(7) 0.0221(7) -0.0012(7)
C15 0.0672(11) 0.0620(10) 0.0331(8) -0.0013(7) 0.0200(8) -0.0099(9)
C16 0.0526(10) 0.0531(10) 0.0390(9) 0.0043(7) 0.0031(7) -0.0052(8)
C17 0.0375(8) 0.0613(10) 0.0540(10) 0.0042(8) 0.0128(7) 0.0034(7)
C18 0.0390(8) 0.0576(9) 0.0404(8) 0.0026(7) 0.0173(7) -0.0007(7)
O1 0.0423(6) 0.0533(6) 0.0430(6) -0.0143(5) 0.0276(5) -0.0159(5)
O2 0.0544(7) 0.0680(8) 0.0607(8) -0.0199(6) 0.0337(6) 0.0049(6)
N1 0.0433(7) 0.0721(9) 0.0404(7) -0.0061(6) 0.0254(6) -0.0157(6)
N2 0.0621(10) 0.0683(10) 0.0686(11) 0.0026(8) 0.0214(8) -0.0282(8)
F1 0.1148(11) 0.1106(10) 0.0459(6) 0.0156(6) 0.0433(7) 0.0067(9)
F2 0.0810(8) 0.0868(9) 0.0542(7) 0.0223(6) 0.0021(6) 0.0090(7)
F3 0.0559(7) 0.1189(11) 0.0876(9) 0.0310(8) 0.0299(6) 0.0369(7)

loop_
_atom_type_symbol
_atom_type_description
_atom_type_scat_dispersion_real
_atom_type_scat_dispersion_imag
_atom_type_scat_source
C C 0.0033 0.0016 'International Tables Vol C Tables 4.2.6.8 and 6.1.1.4'
H H 0.0000 0.0000 'International Tables Vol C Tables 4.2.6.8 and 6.1.1.4'
N N 0.0061 0.0033 'International Tables Vol C Tables 4.2.6.8 and 6.1.1.4'
O O 0.0106 0.0060 'International Tables Vol C Tables 4.2.6.8 and 6.1.1.4'
F F 0.0171 0.0103 'International Tables Vol C Tables 4.2.6.8 and 6.1.1.4'

loop_
_geom_angle_atom_site_label_1
_geom_angle_atom_site_label_2
_geom_angle_atom_site_label_3
_geom_angle
_geom_angle_site_symmetry_1
_geom_angle_site_symmetry_3
C2 C1 O1 122.37(12) . .
C2 C1 C6 125.62(13) . .
O1 C1 C6 112.01(12) . .
C1 C2 C3 118.10(13) . .
C1 C2 C11 121.43(12) . .
C3 C2 C11 120.35(13) . .
O2 C3 C2 120.18(14) . .
O2 C3 C4 121.45(14) . .
C2 C3 C4 118.31(13) . .
C3 C4 C5 114.64(12) . .
C3 C4 H4A 108.6 . .
C5 C4 H4A 108.6 . .
C3 C4 H4B 108.6 . .
C5 C4 H4B 108.6 . .
H4A C4 H4B 107.6 . .
C7 C5 C4 110.54(15) . .
C7 C5 C6 110.27(13) . .
C4 C5 C6 107.69(12) . .
C7 C5 C8 109.50(14) . .
C4 C5 C8 110.15(13) . .
C6 C5 C8 108.65(13) . .
C1 C6 C5 112.11(13) . .
C1 C6 H6A 109.2 . .
C5 C6 H6A 109.2 . .
C1 C6 H6B 109.2 . .
C5 C6 H6B 109.2 . .
H6A C6 H6B 107.9 . .
C5 C7 H7A 109.5 . .
C5 C7 H7B 109.5 . .
H7A C7 H7B 109.5 . .
C5 C7 H7C 109.5 . .
H7A C7 H7C 109.5 . .
H7B C7 H7C 109.5 . .
C5 C8 H8A 109.5 . .
C5 C8 H8B 109.5 . .
H8A C8 H8B 109.5 . .
C5 C8 H8C 109.5 . .
H8A C8 H8C 109.5 . .
H8B C8 H8C 109.5 . .
N1 C9 C10 128.11(13) . .
N1 C9 O1 110.87(13) . .
C10 C9 O1 121.01(13) . .
C9 C10 C12 117.98(13) . .
C9 C10 C11 121.55(12) . .
C12 C10 C11 120.34(13) . .
C2 C11 C10 107.47(12) . .
C2 C11 C13 111.51(11) . .
C10 C11 C13 113.66(12) . .
C2 C11 H11A 108.0 . .
C10 C11 H11A 108.0 . .
C13 C11 H11A 108.0 . .
N2 C12 C10 179.09(19) . .
C18 C13 C14 118.61(15) . .
C18 C13 C11 121.06(13) . .
C14 C13 C11 120.32(14) . .
C15 C14 C13 119.88(16) . .
C15 C14 H14A 120.1 . .
C13 C14 H14A 120.1 . .
F1 C15 C14 120.14(17) . .
F1 C15 C16 118.08(16) . .
C14 C15 C16 121.78(16) . .
F2 C16 C17 121.12(18) . .
F2 C16 C15 120.85(17) . .
C17 C16 C15 118.02(16) . .
F3 C17 C16 118.59(16) . .
F3 C17 C18 119.66(16) . .
C16 C17 C18 121.73(16) . .
C17 C18 C13 119.96(15) . .
C17 C18 H18A 120.0 . .
C13 C18 H18A 120.0 . .
C1 O1 C9 118.14(11) . .
C9 N1 H1A 120.0 . .
C9 N1 H1B 120.0 . .
H1A N1 H1B 120.0 . .

loop_
_geom_bond_atom_site_label_1
_geom_bond_atom_site_label_2
_geom_bond_distance
_geom_bond_site_symmetry_2
C1 C2 1.333(2) .
C1 O1 1.3730(17) .
C1 C6 1.489(2) .
C2 C3 1.465(2) .
C2 C11 1.510(2) .
C3 O2 1.230(2) .
C3 C4 1.504(2) .
C4 C5 1.525(2) .
C4 H4A 0.9700 .
C4 H4B 0.9700 .
C5 C7 1.523(2) .
C5 C6 1.530(2) .
C5 C8 1.531(2) .
C6 H6A 0.9700 .
C6 H6B 0.9700 .
C7 H7A 0.9600 .
C7 H7B 0.9600 .
C7 H7C 0.9600 .
C8 H8A 0.9600 .
C8 H8B 0.9600 .
C8 H8C 0.9600 .
C9 N1 1.3339(19) .
C9 C10 1.354(2) .
C9 O1 1.3731(17) .
C10 C12 1.416(2) .
C10 C11 1.511(2) .
C11 C13 1.535(2) .
C11 H11A 0.9800 .
C12 N2 1.144(2) .
C13 C18 1.386(2) .
C13 C14 1.393(2) .
C14 C15 1.368(3) .
C14 H14A 0.9300 .
C15 F1 1.346(2) .
C15 C16 1.377(3) .
C16 F2 1.343(2) .
C16 C17 1.367(3) .
C17 F3 1.344(2) .
C17 C18 1.376(2) .
C18 H18A 0.9300 .
N1 H1A 0.8600 .
N1 H1B 0.8600 .
